data_4071005
loop_
_publ_author_name
'Paredes, Paloma'
'D\'iez, Josefina'
'Gamasa, M. Pilar'

_publ_section_title
;
 Synthesis of Enantiopure Iridium(I) and Iridium(III) Pybox Complexes and
 Their Application in the Asymmetric Transfer Hydrogenation of
 Ketones&#x2020;
;
_journal_issue 11
_journal_name_full Organometallics
_journal_page_first 2597
_journal_paper_doi 10.1021/om7011997
_journal_volume 27
_journal_year 2008
_chemical_absolute_configuration ad
_chemical_compound_source synthesis
_chemical_formula_moiety 'C17 H23 Cl3 Ir N3 O2, C3 H6 O, F6 P, Tl'
_chemical_formula_sum 'C20 H29 Cl3 F6 Ir N3 O3 P Tl'
_chemical_formula_weight 1007.35
_chemical_name_systematic
;
 ?
;
_space_group_IT_number 4
_symmetry_cell_setting monoclinic
_symmetry_space_group_name_Hall 'P 2yb'
_symmetry_space_group_name_H-M 'P 1 21 1'
_atom_sites_solution_hydrogens geom
_atom_sites_solution_primary direct
_atom_sites_solution_secondary difmap
_audit_creation_method SHELXL-97
_cell_angle_alpha 90.00
_cell_angle_beta 98.977(1)
_cell_angle_gamma 90.00
_cell_formula_units_Z 2
_cell_length_a 10.1512(2)
_cell_length_b 11.4196(2)
_cell_length_c 12.8731(4)
_cell_measurement_reflns_used 2713
_cell_measurement_temperature 150(2)
_cell_measurement_theta_max 2
_cell_measurement_theta_min 70
_cell_volume 1474.00(6)
_computing_cell_refinement 'HKL Scalepack (Otwinowki & Minor 1997)'
_computing_data_collection 'Collet (Nonius BV, 1997-2000)'
_computing_data_reduction 'HKL Denzo and scalepack (Otwinowski & Minor 1997)'
_computing_molecular_graphics 'PLATON (Spek, 2007)'
_computing_publication_material 'SHELXL-97 (Sheldrick, 1997)'
_computing_structure_refinement 'SHELXL-97 (Sheldrick, 1997)'
_computing_structure_solution 'DIRDIF-99 (Beurskens, 1999)'
_diffrn_ambient_temperature 150(2)
_diffrn_detector_area_resol_mean 9
_diffrn_measured_fraction_theta_full 0.982
_diffrn_measured_fraction_theta_max 0.982
_diffrn_measurement_device_type KappaCCD
_diffrn_measurement_method '\f and \w scan'
_diffrn_radiation_monochromator 'horizontally mounted graphite crystal'
_diffrn_radiation_source 'fine-focus sealed tube'
_diffrn_radiation_type CuK\a
_diffrn_radiation_wavelength 1.5418
_diffrn_reflns_av_R_equivalents 0.0907
_diffrn_reflns_av_sigmaI/netI 0.0574
_diffrn_reflns_limit_h_max 12
_diffrn_reflns_limit_h_min -12
_diffrn_reflns_limit_k_max 13
_diffrn_reflns_limit_k_min -13
_diffrn_reflns_limit_l_max 15
_diffrn_reflns_limit_l_min 0
_diffrn_reflns_number 24938
_diffrn_reflns_theta_full 69.77
_diffrn_reflns_theta_max 69.77
_diffrn_reflns_theta_min 5.17
_diffrn_standards_number 0
_exptl_absorpt_coefficient_mu 22.610
_exptl_absorpt_correction_T_max 1.715
_exptl_absorpt_correction_T_min 0.628
_exptl_absorpt_correction_type multi-scan
_exptl_absorpt_process_details
;
 R.H. Blessing, Acta Cryst. (1995), A51, 33-38
;
_exptl_crystal_colour Red
_exptl_crystal_density_diffrn 2.270
_exptl_crystal_density_method 'not measured'
_exptl_crystal_description Prism
_exptl_crystal_F_000 944
_exptl_crystal_size_max 0.15
_exptl_crystal_size_mid 0.1
_exptl_crystal_size_min 0.05
_refine_diff_density_max 1.746
_refine_diff_density_min -2.316
_refine_diff_density_rms 0.247
_refine_ls_abs_structure_details 'Flack H D (1983), Acta Cryst. A39, 876-881'
_refine_ls_abs_structure_Flack -0.003(16)
_refine_ls_extinction_method none
_refine_ls_goodness_of_fit_ref 1.050
_refine_ls_hydrogen_treatment constr
_refine_ls_matrix_type full
_refine_ls_number_parameters 344
_refine_ls_number_reflns 5424
_refine_ls_number_restraints 1
_refine_ls_restrained_S_all 1.050
_refine_ls_R_factor_all 0.0507
_refine_ls_R_factor_gt 0.0485
_refine_ls_shift/su_max 0.001
_refine_ls_shift/su_mean 0.000
_refine_ls_structure_factor_coef Fsqd
_refine_ls_weighting_details 'calc w=1/[\s^2^(Fo^2^)+(0.0909P)^2^+6.6228P] where P=(Fo^2^+2Fc^2^)/3'
_refine_ls_weighting_scheme calc
_refine_ls_wR_factor_gt 0.1221
_refine_ls_wR_factor_ref 0.1268
_reflns_number_gt 5315
_reflns_number_total 5424
_reflns_threshold_expression >2sigma(I)
_cod_data_source_file om7011997-file004.cif
_cod_data_source_block 14c
_cod_depositor_comments
;
The following automatic conversions were performed:

'_symmetry_cell_setting' value 'Monoclinic' changed to 'monoclinic'
according to /home/saulius/struct/CIF-dictionaries/cif_core.dic
dictionary named 'cif_core.dic' version 2.4.1 from 2010-06-29.

Automatic conversion script
Id: cif_fix_values 1715 2011-07-08 13:25:40Z adriana 
;
_cod_original_sg_symbol_H-M 'P 21'
_cod_database_code 4071005

loop_
_symmetry_equiv_pos_as_xyz
'x, y, z'
'-x, y+1/2, -z'

loop_
_atom_site_label
_atom_site_type_symbol
_atom_site_fract_x
_atom_site_fract_y
_atom_site_fract_z
_atom_site_U_iso_or_equiv
_atom_site_adp_type
_atom_site_occupancy
_atom_site_symmetry_multiplicity
_atom_site_calc_flag
_atom_site_refinement_flags
C1 C -0.0490(17) 1.0774(17) 0.2171(14) 0.060(4) Uani 1 1 d .
H1A H -0.0346 1.0805 0.1444 0.090 Uiso 1 1 calc R
H1B H -0.0883 1.1505 0.2355 0.090 Uiso 1 1 calc R
H1C H -0.1088 1.0132 0.2260 0.090 Uiso 1 1 calc R
C2 C 0.1852(18) 1.1536(14) 0.2716(12) 0.052(4) Uani 1 1 d .
H2A H 0.1980 1.1534 0.1985 0.079 Uiso 1 1 calc R
H2B H 0.2698 1.1385 0.3161 0.079 Uiso 1 1 calc R
H2C H 0.1515 1.2294 0.2891 0.079 Uiso 1 1 calc R
C3 C 0.0851(13) 1.0583(11) 0.2891(10) 0.035(3) Uani 1 1 d .
H3 H 0.0683 1.0662 0.3625 0.042 Uiso 1 1 calc R
C4 C 0.1366(11) 0.9333(9) 0.2768(8) 0.024(2) Uani 1 1 d .
H4 H 0.0646 0.8763 0.2824 0.029 Uiso 1 1 calc R
C5 C 0.1965(12) 0.9089(16) 0.1767(10) 0.043(3) Uani 1 1 d .
H5A H 0.1654 0.8335 0.1458 0.051 Uiso 1 1 calc R
H5B H 0.1719 0.9707 0.1244 0.051 Uiso 1 1 calc R
C6 C 0.3571(11) 0.9051(11) 0.3165(9) 0.031(2) Uani 1 1 d .
C7 C 0.4875(10) 0.9000(11) 0.3801(10) 0.027(2) Uani 1 1 d .
C8 C 0.6151(9) 0.8998(11) 0.3525(8) 0.027(2) Uani 1 1 d .
H8 H 0.6255 0.8947 0.2814 0.032 Uiso 1 1 calc R
C9 C 0.7287(10) 0.9071(10) 0.4313(8) 0.024(2) Uiso 1 1 d .
H9 H 0.8149 0.9099 0.4133 0.029 Uiso 1 1 calc R
C10 C 0.7097(9) 0.9100(9) 0.5356(8) 0.0208(19) Uani 1 1 d .
H10 H 0.7835 0.9162 0.5894 0.025 Uiso 1 1 calc R
C11 C 0.5843(11) 0.9041(10) 0.5601(8) 0.026(2) Uani 1 1 d .
C12 C 0.5362(10) 0.9075(10) 0.6628(8) 0.021(2) Uani 1 1 d .
C13 C 0.5348(12) 0.9381(13) 0.8313(9) 0.037(3) Uani 1 1 d .
H13A H 0.5402 1.0196 0.8555 0.045 Uiso 1 1 calc R
H13B H 0.5622 0.8868 0.8918 0.045 Uiso 1 1 calc R
C14 C 0.3913(11) 0.9083(13) 0.7779(7) 0.029(2) Uani 1 1 d .
H14 H 0.3304 0.9739 0.7870 0.035 Uiso 1 1 calc R
C15 C 0.3361(12) 0.7952(15) 0.8138(10) 0.042(3) Uani 1 1 d .
H15 H 0.2484 0.7813 0.7699 0.051 Uiso 1 1 calc R
C16 C 0.313(2) 0.809(2) 0.9279(15) 0.074(6) Uani 1 1 d .
H16A H 0.3923 0.8417 0.9696 0.111 Uiso 1 1 calc R
H16B H 0.2950 0.7324 0.9559 0.111 Uiso 1 1 calc R
H16C H 0.2378 0.8601 0.9306 0.111 Uiso 1 1 calc R
C17 C 0.4253(19) 0.6870(13) 0.8032(14) 0.058(4) Uani 1 1 d .
H17A H 0.4366 0.6776 0.7302 0.087 Uiso 1 1 calc R
H17B H 0.3833 0.6176 0.8265 0.087 Uiso 1 1 calc R
H17C H 0.5117 0.6982 0.8461 0.087 Uiso 1 1 calc R
C18 C 0.1115(14) 0.5370(12) 0.1770(11) 0.038(3) Uani 1 1 d .
C19 C 0.0317(16) 0.4295(14) 0.1547(13) 0.051(4) Uani 1 1 d .
H19A H -0.0090 0.4090 0.2156 0.077 Uiso 1 1 calc R
H19B H 0.0890 0.3660 0.1390 0.077 Uiso 1 1 calc R
H19C H -0.0375 0.4426 0.0948 0.077 Uiso 1 1 calc R
C20 C 0.1705(14) 0.5885(12) 0.0869(12) 0.040(3) Uani 1 1 d .
H20A H 0.1026 0.6325 0.0417 0.061 Uiso 1 1 calc R
H20B H 0.2033 0.5259 0.0468 0.061 Uiso 1 1 calc R
H20C H 0.2436 0.6402 0.1141 0.061 Uiso 1 1 calc R
Cl1 Cl 0.3057(2) 1.1073(2) 0.5366(2) 0.0249(5) Uani 1 1 d .
Cl2 Cl 0.2910(2) 0.6966(2) 0.5108(2) 0.0291(6) Uani 1 1 d .
Cl3 Cl 0.0759(2) 0.9000(3) 0.56321(19) 0.0269(5) Uani 1 1 d .
F1 F -0.0856(9) 0.7930(12) 0.0863(9) 0.074(3) Uani 1 1 d .
F2 F -0.1834(13) 0.7755(17) 0.2235(9) 0.102(5) Uani 1 1 d .
F3 F -0.1666(13) 0.6187(12) 0.116(2) 0.160(10) Uani 1 1 d .
F4 F -0.2884(11) 0.8738(10) 0.0910(11) 0.079(3) Uani 1 1 d .
F5 F -0.2652(14) 0.737(2) -0.0211(10) 0.122(7) Uani 1 1 d .
F6 F -0.3676(10) 0.6996(12) 0.1155(15) 0.111(6) Uani 1 1 d .
Ir1 Ir 0.29623(3) 0.902154(15) 0.52063(3) 0.01814(14) Uani 1 1 d .
N1 N 0.4105(8) 0.9004(9) 0.6690(6) 0.0222(17) Uani 1 1 d .
N2 N 0.4789(8) 0.9016(8) 0.4831(6) 0.0204(17) Uani 1 1 d .
N3 N 0.2524(8) 0.9098(8) 0.3609(7) 0.0226(17) Uani 1 1 d .
O1 O 0.3427(8) 0.9072(9) 0.2120(6) 0.0357(18) Uani 1 1 d .
O2 O 0.6186(7) 0.9199(8) 0.7519(6) 0.0314(18) Uani 1 1 d .
O3 O 0.1263(12) 0.5896(13) 0.2602(10) 0.064(3) Uani 1 1 d .
P1 P -0.2275(3) 0.7436(3) 0.1007(3) 0.0408(8) Uani 1 1 d .
Tl1 Tl -0.01510(4) 0.66175(5) 0.40956(3) 0.02908(15) Uani 1 1 d .

loop_
_atom_site_aniso_label
_atom_site_aniso_U_11
_atom_site_aniso_U_22
_atom_site_aniso_U_33
_atom_site_aniso_U_23
_atom_site_aniso_U_13
_atom_site_aniso_U_12
C1 0.040(9) 0.076(11) 0.058(9) -0.005(8) -0.010(7) 0.027(8)
C2 0.079(11) 0.030(7) 0.046(7) 0.004(6) 0.002(7) -0.001(7)
C3 0.030(6) 0.038(7) 0.034(6) 0.007(5) -0.003(5) 0.004(5)
C4 0.022(5) 0.023(5) 0.025(5) 0.001(4) -0.001(4) 0.004(4)
C5 0.030(6) 0.059(8) 0.038(6) 0.004(7) 0.006(5) 0.012(7)
C6 0.031(5) 0.029(5) 0.032(5) 0.004(5) -0.002(4) 0.003(5)
C7 0.017(5) 0.028(6) 0.037(6) 0.000(5) 0.008(4) 0.001(5)
C8 0.010(4) 0.042(6) 0.029(5) 0.005(5) 0.007(4) 0.002(5)
C10 0.016(4) 0.010(4) 0.038(5) 0.012(4) 0.009(4) -0.004(4)
C11 0.035(5) 0.020(5) 0.026(5) 0.013(5) 0.012(4) 0.006(5)
C12 0.021(5) 0.017(4) 0.024(5) -0.003(4) -0.003(4) -0.004(4)
C13 0.028(6) 0.056(8) 0.025(6) -0.011(5) -0.006(5) -0.007(5)
C14 0.026(5) 0.047(7) 0.013(4) -0.001(5) -0.003(4) -0.005(5)
C15 0.016(5) 0.074(9) 0.034(6) 0.019(6) -0.005(5) -0.010(6)
C16 0.046(10) 0.122(18) 0.056(10) 0.018(11) 0.011(8) -0.018(10)
C17 0.069(10) 0.037(8) 0.064(10) 0.006(7) 0.000(8) -0.023(7)
C18 0.035(7) 0.041(7) 0.039(7) 0.003(5) 0.003(5) 0.015(5)
C19 0.050(8) 0.053(9) 0.056(8) 0.012(7) 0.021(7) 0.010(7)
C20 0.036(7) 0.036(6) 0.051(8) 0.002(6) 0.015(6) 0.011(5)
Cl1 0.0211(12) 0.0175(11) 0.0364(13) -0.0027(10) 0.0055(10) -0.0001(8)
Cl2 0.0219(13) 0.0183(12) 0.0443(15) -0.0016(9) -0.0032(11) -0.0007(8)
Cl3 0.0101(9) 0.0311(12) 0.0411(13) -0.0046(12) 0.0092(8) -0.0038(10)
F1 0.025(5) 0.116(9) 0.081(7) -0.003(6) 0.010(4) -0.001(5)
F2 0.068(8) 0.185(16) 0.050(6) 0.022(8) 0.000(5) 0.034(8)
F3 0.045(6) 0.054(7) 0.37(3) 0.006(12) -0.002(12) 0.016(5)
F4 0.059(6) 0.065(7) 0.109(9) 0.020(6) 0.002(6) 0.012(5)
F5 0.067(8) 0.23(2) 0.066(8) -0.056(10) -0.006(6) 0.009(10)
F6 0.028(5) 0.113(11) 0.192(15) 0.074(11) 0.016(7) -0.001(5)
Ir1 0.0114(2) 0.0181(2) 0.0244(2) -0.00041(15) 0.00135(14) 0.00022(14)
N1 0.014(4) 0.029(4) 0.021(4) -0.004(4) -0.008(3) -0.002(4)
N2 0.022(4) 0.022(4) 0.016(4) 0.003(4) 0.002(3) 0.006(4)
N3 0.012(4) 0.016(4) 0.038(5) 0.003(4) -0.001(3) 0.001(3)
O1 0.033(4) 0.052(5) 0.022(4) -0.005(4) 0.005(3) 0.006(4)
O2 0.012(3) 0.048(5) 0.031(4) -0.002(4) -0.005(3) -0.009(3)
O3 0.051(7) 0.087(9) 0.054(7) -0.025(6) 0.005(5) 0.008(6)
P1 0.0251(16) 0.053(2) 0.0430(18) 0.0040(15) 0.0001(13) 0.0055(14)
Tl1 0.0239(2) 0.0265(2) 0.0375(3) 0.00154(18) 0.00714(17) -0.00204(16)

loop_
_atom_type_symbol
_atom_type_description
_atom_type_scat_dispersion_real
_atom_type_scat_dispersion_imag
_atom_type_scat_source
C C 0.0181 0.0091 'International Tables Vol C Tables 4.2.6.8 and 6.1.1.4'
H H 0.0000 0.0000 'International Tables Vol C Tables 4.2.6.8 and 6.1.1.4'
Cl Cl 0.3639 0.7018 'International Tables Vol C Tables 4.2.6.8 and 6.1.1.4'
F F 0.0727 0.0534 'International Tables Vol C Tables 4.2.6.8 and 6.1.1.4'
Ir Ir -4.7710 6.5667 'International Tables Vol C Tables 4.2.6.8 and 6.1.1.4'
N N 0.0311 0.0180 'International Tables Vol C Tables 4.2.6.8 and 6.1.1.4'
O O 0.0492 0.0322 'International Tables Vol C Tables 4.2.6.8 and 6.1.1.4'
P P 0.2955 0.4335 'International Tables Vol C Tables 4.2.6.8 and 6.1.1.4'
Tl Tl -4.1627 8.0900 'International Tables Vol C Tables 4.2.6.8 and 6.1.1.4'

loop_
_geom_angle_atom_site_label_1
_geom_angle_atom_site_label_2
_geom_angle_atom_site_label_3
_geom_angle
_geom_angle_site_symmetry_3
C2 C3 C4 113.7(11) .
C2 C3 C1 110.9(13) .
C4 C3 C1 110.7(11) .
N3 C4 C5 101.9(9) .
N3 C4 C3 109.6(9) .
C5 C4 C3 116.1(10) .
O1 C5 C4 104.7(9) .
N3 C6 O1 118.8(10) .
N3 C6 C7 119.8(10) .
O1 C6 C7 121.4(10) .
N2 C7 C8 117.2(10) .
N2 C7 C6 111.4(9) .
C8 C7 C6 131.3(11) .
C7 C8 C9 120.2(10) .
C10 C9 C8 118.3(9) .
C11 C10 C9 119.9(10) .
N2 C11 C10 119.8(9) .
N2 C11 C12 109.0(9) .
C10 C11 C12 131(1) .
N1 C12 O2 116.9(9) .
N1 C12 C11 121.3(9) .
O2 C12 C11 121.8(9) .
O2 C13 C14 105.7(8) .
N1 C14 C15 110.8(11) .
N1 C14 C13 100.6(8) .
C15 C14 C13 114.9(10) .
C14 C15 C16 109.1(14) .
C14 C15 C17 113.9(11) .
C16 C15 C17 110.0(14) .
O3 C18 C19 124.8(15) .
O3 C18 C20 118.5(14) .
C19 C18 C20 116.6(12) .
Ir1 Cl3 Tl1 103.17(9) 2_556
N2 Ir1 N3 79.6(3) .
N2 Ir1 N1 79.3(3) .
N3 Ir1 N1 158.9(3) .
N2 Ir1 Cl2 89.9(3) .
N3 Ir1 Cl2 89.4(3) .
N1 Ir1 Cl2 92.5(3) .
N2 Ir1 Cl1 89.8(3) .
N3 Ir1 Cl1 92.6(3) .
N1 Ir1 Cl1 85.4(3) .
Cl2 Ir1 Cl1 177.95(10) .
N2 Ir1 Cl3 178.9(3) .
N3 Ir1 Cl3 99.6(2) .
N1 Ir1 Cl3 101.4(3) .
Cl2 Ir1 Cl3 89.3(1) .
Cl1 Ir1 Cl3 90.97(9) .
C12 N1 C14 109.8(8) .
C12 N1 Ir1 111.0(7) .
C14 N1 Ir1 138.6(7) .
C11 N2 C7 124.3(10) .
C11 N2 Ir1 119.1(7) .
C7 N2 Ir1 116.5(7) .
C6 N3 C4 107.3(9) .
C6 N3 Ir1 112.5(7) .
C4 N3 Ir1 139.7(7) .
C6 O1 C5 104.9(9) .
C12 O2 C13 105.5(8) .
C18 O3 Tl1 140.4(11) .
F6 P1 F3 92.3(8) .
F6 P1 F5 91.2(10) .
F3 P1 F5 96.6(14) .
F6 P1 F1 178.0(8) .
F3 P1 F1 89.5(8) .
F5 P1 F1 89.2(8) .
F6 P1 F4 87.7(7) .
F3 P1 F4 176.9(12) .
F5 P1 F4 86.5(9) .
F1 P1 F4 90.4(7) .
F6 P1 F2 94.1(9) .
F3 P1 F2 92.0(12) .
F5 P1 F2 169.7(11) .
F1 P1 F2 85.2(7) .
F4 P1 F2 84.9(8) .
O3 Tl1 Cl3 85.6(3) 2_546

loop_
_geom_bond_atom_site_label_1
_geom_bond_atom_site_label_2
_geom_bond_distance
_geom_bond_site_symmetry_2
C1 C3 1.538(18) .
C2 C3 1.53(2) .
C3 C4 1.537(16) .
C4 N3 1.493(12) .
C4 C5 1.535(16) .
C5 O1 1.484(15) .
C6 N3 1.285(15) .
C6 O1 1.330(14) .
C6 C7 1.445(15) .
C7 N2 1.342(14) .
C7 C8 1.396(14) .
C8 C9 1.414(14) .
C9 C10 1.387(15) .
C10 C11 1.361(14) .
C11 N2 1.340(15) .
C11 C12 1.480(14) .
C12 N1 1.294(14) .
C12 O2 1.317(12) .
C13 O2 1.444(15) .
C13 C14 1.549(15) .
C14 N1 1.448(13) .
C14 C15 1.508(19) .
C15 C16 1.53(2) .
C15 C17 1.55(2) .
C18 O3 1.217(18) .
C18 C19 1.48(2) .
C18 C20 1.51(2) .
Cl1 Ir1 2.352(2) .
Cl2 Ir1 2.351(3) .
Cl3 Ir1 2.385(2) .
Cl3 Tl1 3.083(3) 2_556
F1 P1 1.586(10) .
F2 P1 1.617(13) .
F3 P1 1.556(13) .
F4 P1 1.608(12) .
F5 P1 1.556(13) .
F6 P1 1.548(10) .
Ir1 N2 1.988(9) .
Ir1 N3 2.036(9) .
Ir1 N1 2.074(8) .
O3 Tl1 2.701(12) .
Tl1 Cl3 3.083(3) 2_546

loop_
_geom_torsion_atom_site_label_1
_geom_torsion_atom_site_label_2
_geom_torsion_atom_site_label_3
_geom_torsion_atom_site_label_4
_geom_torsion
_geom_torsion_site_symmetry_1
_geom_torsion_site_symmetry_4
C2 C3 C4 N3 65.0(13) . .
C1 C3 C4 N3 -169.5(12) . .
C2 C3 C4 C5 -49.8(14) . .
C1 C3 C4 C5 75.8(15) . .
N3 C4 C5 O1 -15.0(13) . .
C3 C4 C5 O1 104.0(12) . .
N3 C6 C7 N2 -0.4(18) . .
O1 C6 C7 N2 178.4(11) . .
N3 C6 C7 C8 -176.7(13) . .
O1 C6 C7 C8 2(2) . .
N2 C7 C8 C9 -3.1(18) . .
C6 C7 C8 C9 173.0(13) . .
C7 C8 C9 C10 2.3(18) . .
C8 C9 C10 C11 1.0(16) . .
C9 C10 C11 N2 -3.5(15) . .
C9 C10 C11 C12 -178.7(11) . .
N2 C11 C12 N1 4.4(15) . .
C10 C11 C12 N1 180.0(11) . .
N2 C11 C12 O2 -174.4(11) . .
C10 C11 C12 O2 1.2(19) . .
O2 C13 C14 N1 -11.2(14) . .
O2 C13 C14 C15 107.8(12) . .
N1 C14 C15 C16 -178.2(12) . .
C13 C14 C15 C16 68.6(15) . .
N1 C14 C15 C17 58.4(14) . .
C13 C14 C15 C17 -54.8(15) . .
Tl1 Cl3 Ir1 N2 -138(14) 2_556 .
Tl1 Cl3 Ir1 N3 -91.1(3) 2_556 .
Tl1 Cl3 Ir1 N1 87.2(3) 2_556 .
Tl1 Cl3 Ir1 Cl2 179.62(9) 2_556 .
Tl1 Cl3 Ir1 Cl1 1.65(9) 2_556 .
O2 C12 N1 C14 0.0(14) . .
C11 C12 N1 C14 -178.9(11) . .
O2 C12 N1 Ir1 172.9(8) . .
C11 C12 N1 Ir1 -6.0(13) . .
C15 C14 N1 C12 -114.8(11) . .
C13 C14 N1 C12 7.1(13) . .
C15 C14 N1 Ir1 75.2(15) . .
C13 C14 N1 Ir1 -162.8(10) . .
N2 Ir1 N1 C12 4.1(8) . .
N3 Ir1 N1 C12 -1.3(16) . .
Cl2 Ir1 N1 C12 93.6(8) . .
Cl1 Ir1 N1 C12 -86.6(8) . .
Cl3 Ir1 N1 C12 -176.6(7) . .
N2 Ir1 N1 C14 174.0(13) . .
N3 Ir1 N1 C14 168.6(11) . .
Cl2 Ir1 N1 C14 -96.6(13) . .
Cl1 Ir1 N1 C14 83.3(13) . .
Cl3 Ir1 N1 C14 -6.8(13) . .
C10 C11 N2 C7 2.8(17) . .
C12 C11 N2 C7 179.0(11) . .
C10 C11 N2 Ir1 -176.5(8) . .
C12 C11 N2 Ir1 -0.4(12) . .
C8 C7 N2 C11 0.6(18) . .
C6 C7 N2 C11 -176.3(10) . .
C8 C7 N2 Ir1 179.9(9) . .
C6 C7 N2 Ir1 3.0(14) . .
N3 Ir1 N2 C11 176.0(9) . .
N1 Ir1 N2 C11 -2.0(9) . .
Cl2 Ir1 N2 C11 -94.6(8) . .
Cl1 Ir1 N2 C11 83.4(8) . .
Cl3 Ir1 N2 C11 -137(14) . .
N3 Ir1 N2 C7 -3.3(9) . .
N1 Ir1 N2 C7 178.6(10) . .
Cl2 Ir1 N2 C7 86.0(9) . .
Cl1 Ir1 N2 C7 -96.0(9) . .
Cl3 Ir1 N2 C7 44(15) . .
O1 C6 N3 C4 -7.6(15) . .
C7 C6 N3 C4 171.2(11) . .
O1 C6 N3 Ir1 178.9(9) . .
C7 C6 N3 Ir1 -2.3(15) . .
C5 C4 N3 C6 13.9(13) . .
C3 C4 N3 C6 -109.7(11) . .
C5 C4 N3 Ir1 -175.5(10) . .
C3 C4 N3 Ir1 61.0(14) . .
N2 Ir1 N3 C6 3.0(8) . .
N1 Ir1 N3 C6 8.4(15) . .
Cl2 Ir1 N3 C6 -87.0(8) . .
Cl1 Ir1 N3 C6 92.3(8) . .
Cl3 Ir1 N3 C6 -176.2(8) . .
N2 Ir1 N3 C4 -167.4(11) . .
N1 Ir1 N3 C4 -162(1) . .
Cl2 Ir1 N3 C4 102.6(10) . .
Cl1 Ir1 N3 C4 -78(1) . .
Cl3 Ir1 N3 C4 13.4(11) . .
N3 C6 O1 C5 -2.8(16) . .
C7 C6 O1 C5 178.4(12) . .
C4 C5 O1 C6 11.5(14) . .
N1 C12 O2 C13 -7.9(14) . .
C11 C12 O2 C13 171(1) . .
C14 C13 O2 C12 11.6(14) . .
C19 C18 O3 Tl1 -43(2) . .
C20 C18 O3 Tl1 132.9(15) . .
C18 O3 Tl1 Cl3 60.0(18) . 2_546
